data_1535260
loop_
_publ_author_name
'Meyer, G.'

_publ_section_title
;
 K Dy2 Cl7 und Rb Dy2 Cl7, Phyllochlorodysprosate(III) mit flaechen- und
 kantenverknuepften einfach bekappten trigonalen Prismen
;
_journal_name_full 'Zeitschrift fuer Anorganische und Allgemeine Chemie'
_journal_page_first 217
_journal_page_last 224
_journal_volume 491
_journal_year 1982
_chemical_formula_sum 'Cl7 Dy2 K'
_chemical_name_systematic 'K Dy2 Cl7'
_space_group_IT_number 14
_symmetry_space_group_name_Hall '-P 2ac'
_symmetry_space_group_name_H-M 'P 1 1 21/a'
_cell_angle_alpha 90
_cell_angle_beta 90
_cell_angle_gamma 89.36
_cell_formula_units_Z 4
_cell_length_a 12.739
_cell_length_b 6.881
_cell_length_c 12.621
_cell_volume 1106.251
_citation_journal_id_ASTM ZAACAB
_cod_data_source_file Meyer_ZAACAB_1982_117.cif
_cod_data_source_block Cl7Dy2K1
_cod_original_sg_symbol_Hall '-P 2ybc (z,x,y)'
_cod_original_formula_sum 'Cl7 Dy2 K1'
_cod_database_code 1535260

loop_
_symmetry_equiv_pos_as_xyz
x,y,z
-x+1/2,-y,z+1/2
-x,-y,-z
x-1/2,y,-z-1/2

loop_
_atom_site_label
_atom_site_type_symbol
_atom_site_fract_x
_atom_site_fract_y
_atom_site_fract_z
_atom_site_occupancy
_atom_site_U_iso_or_equiv
Dy1 Dy+3 0.2478 0.222 0.8389 1 0.0
K1 K+1 0.038 0.212 0.203 1 0.0
Cl5 Cl-1 0.384 -0.048 0.9118 1 0.0
Cl2 Cl-1 0.176 0.499 0.703 1 0.0
Cl7 Cl-1 0.126 -0.043 0.9401 1 0.0
Cl3 Cl-1 0.171 0.012 0.6747 1 0.0
Cl6 Cl-1 0.1296 0.442 0.9727 1 0.0
Dy2 Dy+3 0.2369 0.2748 0.5366 1 0.0
Cl1 Cl-1 0.3982 0.238 0.6836 1 0.0
Cl4 Cl-1 0.384 0.469 0.9255 1 0.0
